data_4076560
loop_
_publ_author_name
'Voss, Tanja'
'Mahdi, Tayseer'
'Otten, Edwin'
'Fr\"ohlich, Roland'
'Kehr, Gerald'
'Stephan, Douglas W.'
'Erker, Gerhard'

_publ_section_title
;
 Frustrated Lewis Pair Behavior of Intermolecular Amine/B(C6F5)3Pairs
;
_journal_issue 6
_journal_name_full Organometallics
_journal_page_first 2367
_journal_paper_doi 10.1021/om300017u
_journal_volume 31
_journal_year 2012
_chemical_formula_sum 'C33 H23 B Cl2 F15 N'
_chemical_formula_weight 800.23
_chemical_name_systematic
; 
 ? 
;
_space_group_IT_number 2
_symmetry_cell_setting triclinic
_symmetry_space_group_name_Hall '-P 1'
_symmetry_space_group_name_H-M 'P -1'
_atom_sites_solution_hydrogens geom
_atom_sites_solution_primary direct
_atom_sites_solution_secondary difmap
_audit_creation_method SHELXL-97
_cell_angle_alpha 94.247(5)
_cell_angle_beta 97.456(4)
_cell_angle_gamma 106.783(3)
_cell_formula_units_Z 2
_cell_length_a 9.5086(6)
_cell_length_b 11.9158(7)
_cell_length_c 15.6879(10)
_cell_measurement_reflns_used 5068
_cell_measurement_temperature 223(2)
_cell_measurement_theta_max 68.25
_cell_measurement_theta_min 0.88
_cell_volume 1675.69(18)
_computing_cell_refinement 'Collect (Nonius B.V., 1998)'
_computing_data_collection 'Collect (Nonius B.V., 1998)'
_computing_data_reduction 'Denzo-SMN (Otwinowski & Minor, 1997)'
_computing_molecular_graphics 'XP (BrukerAXS, 2000)'
_computing_publication_material 'SHELXL-97 (Sheldrick, 1997)'
_computing_structure_refinement 'SHELXL-97 (Sheldrick, 1997)'
_computing_structure_solution 'SHELXS-97 (Sheldrick, 1990)'
_diffrn_ambient_temperature 223(2)
_diffrn_measured_fraction_theta_full 0.944
_diffrn_measured_fraction_theta_max 0.944
_diffrn_measurement_device_type 'Nonius KappaCCD APEXII'
_diffrn_measurement_method '\w and \f scans'
_diffrn_radiation_monochromator graphite
_diffrn_radiation_source 'fine-focus sealed tube'
_diffrn_radiation_type CuK\a
_diffrn_radiation_wavelength 1.54178
_diffrn_reflns_av_R_equivalents 0.058
_diffrn_reflns_av_sigmaI/netI 0.0345
_diffrn_reflns_limit_h_max 11
_diffrn_reflns_limit_h_min -10
_diffrn_reflns_limit_k_max 13
_diffrn_reflns_limit_k_min -14
_diffrn_reflns_limit_l_max 18
_diffrn_reflns_limit_l_min -18
_diffrn_reflns_number 19316
_diffrn_reflns_theta_full 67.66
_diffrn_reflns_theta_max 67.66
_diffrn_reflns_theta_min 3.90
_exptl_absorpt_coefficient_mu 2.763
_exptl_absorpt_correction_T_max 0.9217
_exptl_absorpt_correction_T_min 0.4912
_exptl_absorpt_correction_type multi-scan
_exptl_absorpt_process_details 'Denzo (Otwinowski, Borek, Majewski & Minor, 2003)'
_exptl_crystal_colour colorless
_exptl_crystal_density_diffrn 1.586
_exptl_crystal_density_method 'not measured'
_exptl_crystal_description plate
_exptl_crystal_F_000 804
_exptl_crystal_size_max 0.30
_exptl_crystal_size_mid 0.25
_exptl_crystal_size_min 0.03
_refine_diff_density_max 1.075
_refine_diff_density_min -0.765
_refine_diff_density_rms 0.064
_refine_ls_extinction_method none
_refine_ls_goodness_of_fit_ref 1.010
_refine_ls_hydrogen_treatment constr
_refine_ls_matrix_type full
_refine_ls_number_parameters 472
_refine_ls_number_reflns 5741
_refine_ls_number_restraints 13
_refine_ls_restrained_S_all 1.030
_refine_ls_R_factor_all 0.0855
_refine_ls_R_factor_gt 0.0681
_refine_ls_shift/su_max 0.000
_refine_ls_shift/su_mean 0.000
_refine_ls_structure_factor_coef Fsqd
_refine_ls_weighting_details 'calc w=1/[\s^2^(Fo^2^)+(0.0903P)^2^+2.5173P] where P=(Fo^2^+2Fc^2^)/3'
_refine_ls_weighting_scheme calc
_refine_ls_wR_factor_gt 0.1751
_refine_ls_wR_factor_ref 0.1920
_reflns_number_gt 4440
_reflns_number_total 5741
_reflns_threshold_expression >2sigma(I)
_cod_data_source_file om300017u_si_003.cif
_cod_data_source_block erk5509
_cod_original_sg_symbol_H-M P-1
_cod_database_code 4076560

loop_
_symmetry_equiv_pos_as_xyz
'x, y, z'
'-x, -y, -z'

loop_
_atom_site_label
_atom_site_type_symbol
_atom_site_fract_x
_atom_site_fract_y
_atom_site_fract_z
_atom_site_U_iso_or_equiv
_atom_site_adp_type
_atom_site_occupancy
_atom_site_symmetry_multiplicity
_atom_site_calc_flag
_atom_site_refinement_flags
B1 B 0.4046(4) 0.6766(3) 0.2978(3) 0.0400(9) Uani 1 1 d .
N1 N 0.2981(3) 0.3176(2) 0.29329(19) 0.0435(7) Uani 1 1 d .
C1 C -0.2001(5) 0.5408(5) 0.2861(4) 0.0874(17) Uani 1 1 d .
H1A H -0.2194 0.5069 0.3393 0.131 Uiso 1 1 calc R
H1B H -0.2937 0.5348 0.2503 0.131 Uiso 1 1 calc R
H1C H -0.1417 0.6232 0.2996 0.131 Uiso 1 1 calc R
C2 C -0.1163(4) 0.4755(4) 0.2385(3) 0.0644(12) Uani 1 1 d .
H2A H -0.0987 0.5094 0.1844 0.077 Uiso 1 1 calc R
H2B H -0.1773 0.3930 0.2236 0.077 Uiso 1 1 calc R
C3 C 0.0322(4) 0.4795(3) 0.2903(3) 0.0507(9) Uani 1 1 d .
H3A H 0.0879 0.5616 0.3124 0.061 Uiso 1 1 calc R
H3B H 0.0144 0.4353 0.3401 0.061 Uiso 1 1 calc R
C4 C 0.1248(4) 0.4278(3) 0.2360(2) 0.0436(8) Uani 1 1 d .
H4A H 0.0725 0.3437 0.2189 0.052 Uiso 1 1 calc R
H4B H 0.1322 0.4664 0.1830 0.052 Uiso 1 1 calc R
C5 C 0.2796(4) 0.4403(3) 0.2806(2) 0.0400(8) Uani 1 1 d .
C6 C 0.3901(4) 0.5375(3) 0.3089(2) 0.0390(7) Uani 1 1 d .
H6 H 0.4744 0.5254 0.3405 0.047 Uiso 1 1 calc R
C7 C 0.1921(5) 0.2615(4) 0.3527(3) 0.0544(10) Uani 1 1 d .
H7A H 0.0906 0.2482 0.3249 0.082 Uiso 1 1 calc R
H7B H 0.2112 0.3135 0.4063 0.082 Uiso 1 1 calc R
H7C H 0.2066 0.1867 0.3652 0.082 Uiso 1 1 calc R
C8 C 0.4508(4) 0.3215(3) 0.3357(3) 0.0534(10) Uani 1 1 d .
H8A H 0.4720 0.3643 0.3933 0.080 Uiso 1 1 calc R
H8B H 0.5239 0.3612 0.3014 0.080 Uiso 1 1 calc R
H8C H 0.4550 0.2417 0.3398 0.080 Uiso 1 1 calc R
C11 C 0.2690(4) 0.2472(3) 0.2052(2) 0.0461(8) Uani 1 1 d .
C12 C 0.1847(5) 0.1310(4) 0.1913(3) 0.0647(11) Uani 1 1 d .
H12 H 0.1443 0.0924 0.2367 0.078 Uiso 1 1 calc R
C13 C 0.1600(6) 0.0713(5) 0.1081(4) 0.0810(15) Uani 1 1 d .
H13 H 0.1022 -0.0084 0.0974 0.097 Uiso 1 1 calc R
C14 C 0.2192(6) 0.1275(5) 0.0419(3) 0.0786(14) Uani 1 1 d .
H14 H 0.2007 0.0868 -0.0140 0.094 Uiso 1 1 calc R
C15 C 0.3051(6) 0.2429(4) 0.0574(3) 0.0689(12) Uani 1 1 d .
H15 H 0.3463 0.2812 0.0121 0.083 Uiso 1 1 calc R
C16 C 0.3318(5) 0.3039(4) 0.1395(3) 0.0571(10) Uani 1 1 d .
H16 H 0.3921 0.3829 0.1503 0.069 Uiso 1 1 calc R
C21 C 0.5859(4) 0.7500(3) 0.3065(2) 0.0405(8) Uani 1 1 d .
C22 C 0.6801(4) 0.7530(3) 0.3827(2) 0.0429(8) Uani 1 1 d .
F22 F 0.6256(2) 0.69076(19) 0.44685(13) 0.0522(5) Uani 1 1 d .
C23 C 0.8292(4) 0.8173(3) 0.4003(2) 0.0466(9) Uani 1 1 d .
F23 F 0.9117(2) 0.8152(2) 0.47632(15) 0.0642(6) Uani 1 1 d .
C24 C 0.8929(4) 0.8816(3) 0.3397(3) 0.0478(9) Uani 1 1 d .
F24 F 1.0368(2) 0.9467(2) 0.35517(17) 0.0653(6) Uani 1 1 d .
C25 C 0.8065(4) 0.8811(3) 0.2623(3) 0.0484(9) Uani 1 1 d .
F25 F 0.8671(3) 0.9447(2) 0.20137(16) 0.0678(7) Uani 1 1 d .
C26 C 0.6571(4) 0.8175(3) 0.2479(2) 0.0452(8) Uani 1 1 d .
F26 F 0.5820(2) 0.8283(2) 0.17085(14) 0.0592(6) Uani 1 1 d .
C31 C 0.3536(4) 0.7456(3) 0.3783(2) 0.0403(8) Uani 1 1 d .
C32 C 0.3657(4) 0.8651(3) 0.3789(2) 0.0457(8) Uani 1 1 d .
F32 F 0.4150(2) 0.92182(19) 0.31172(15) 0.0570(6) Uani 1 1 d .
C33 C 0.3295(4) 0.9313(3) 0.4432(3) 0.0520(10) Uani 1 1 d .
F33 F 0.3423(3) 1.04628(19) 0.43814(17) 0.0658(7) Uani 1 1 d .
C34 C 0.2759(4) 0.8786(4) 0.5126(3) 0.0551(10) Uani 1 1 d .
F34 F 0.2373(3) 0.9408(2) 0.57509(17) 0.0789(8) Uani 1 1 d .
C35 C 0.2642(4) 0.7619(4) 0.5163(2) 0.0526(9) Uani 1 1 d .
F35 F 0.2143(3) 0.7092(2) 0.58409(16) 0.0758(7) Uani 1 1 d .
C36 C 0.3042(4) 0.6989(3) 0.4511(2) 0.0435(8) Uani 1 1 d .
F36 F 0.2926(3) 0.58567(18) 0.46283(14) 0.0558(6) Uani 1 1 d .
C41 C 0.3108(4) 0.6794(3) 0.2026(2) 0.0437(8) Uani 1 1 d .
C42 C 0.1848(4) 0.7158(3) 0.1858(3) 0.0489(9) Uani 1 1 d .
F42 F 0.1309(2) 0.7656(2) 0.24925(15) 0.0595(6) Uani 1 1 d .
C43 C 0.1007(5) 0.7012(4) 0.1046(3) 0.0611(11) Uani 1 1 d .
F43 F -0.0222(3) 0.7367(3) 0.09415(19) 0.0849(9) Uani 1 1 d .
C44 C 0.1397(6) 0.6476(4) 0.0353(3) 0.0697(13) Uani 1 1 d .
F44 F 0.0556(4) 0.6296(3) -0.04303(18) 0.0998(10) Uani 1 1 d .
C45 C 0.2648(5) 0.6118(4) 0.0475(3) 0.0632(11) Uani 1 1 d .
F45 F 0.3066(4) 0.5599(3) -0.02007(16) 0.0879(9) Uani 1 1 d .
C46 C 0.3461(4) 0.6288(3) 0.1291(2) 0.0500(9) Uani 1 1 d .
F46 F 0.4679(3) 0.5908(2) 0.13597(14) 0.0562(6) Uani 1 1 d .
C100 C 0.4254(9) 0.9136(7) -0.1337(3) 0.124(3) Uani 1 1 d D
H10A H 0.5168 0.8906 -0.1281 0.149 Uiso 1 1 calc R
H10B H 0.4547 1.0000 -0.1285 0.149 Uiso 1 1 calc R
Cl1 Cl 0.3366(5) 0.8691(3) -0.05047(18) 0.2011(14) Uani 1 1 d DU
Cl2 Cl 0.3285(2) 0.86057(16) -0.23454(12) 0.1163(6) Uani 1 1 d DU

loop_
_atom_site_aniso_label
_atom_site_aniso_U_11
_atom_site_aniso_U_22
_atom_site_aniso_U_33
_atom_site_aniso_U_23
_atom_site_aniso_U_13
_atom_site_aniso_U_12
B1 0.0334(19) 0.040(2) 0.043(2) 0.0044(17) 0.0019(16) 0.0087(16)
N1 0.0424(16) 0.0384(15) 0.0462(16) 0.0059(12) 0.0022(13) 0.0087(12)
C1 0.055(3) 0.074(3) 0.141(5) 0.013(3) 0.029(3) 0.026(2)
C2 0.041(2) 0.060(3) 0.090(3) 0.003(2) 0.004(2) 0.0160(19)
C3 0.042(2) 0.045(2) 0.062(2) 0.0042(17) 0.0036(17) 0.0106(16)
C4 0.0381(18) 0.0393(19) 0.049(2) 0.0053(15) 0.0003(15) 0.0074(15)
C5 0.0390(18) 0.0385(18) 0.0409(18) 0.0063(14) 0.0030(14) 0.0103(14)
C6 0.0351(17) 0.0429(19) 0.0378(17) 0.0053(14) 0.0007(14) 0.0122(14)
C7 0.059(2) 0.048(2) 0.054(2) 0.0128(18) 0.0112(18) 0.0102(18)
C8 0.048(2) 0.045(2) 0.065(2) 0.0069(18) -0.0067(18) 0.0164(17)
C11 0.0434(19) 0.044(2) 0.048(2) -0.0011(16) 0.0016(16) 0.0134(16)
C12 0.060(3) 0.052(2) 0.073(3) -0.003(2) 0.016(2) 0.003(2)
C13 0.070(3) 0.064(3) 0.091(4) -0.022(3) 0.008(3) 0.002(2)
C14 0.078(3) 0.083(4) 0.067(3) -0.020(3) 0.000(3) 0.025(3)
C15 0.086(3) 0.076(3) 0.054(3) 0.005(2) 0.013(2) 0.038(3)
C16 0.068(3) 0.048(2) 0.058(2) 0.0043(18) 0.014(2) 0.0195(19)
C21 0.0368(17) 0.0381(18) 0.0457(19) 0.0036(15) 0.0023(14) 0.0122(14)
C22 0.0377(18) 0.0442(19) 0.0454(19) 0.0058(15) 0.0067(15) 0.0102(15)
F22 0.0421(11) 0.0628(13) 0.0440(11) 0.0125(10) -0.0008(9) 0.0054(10)
C23 0.0375(18) 0.048(2) 0.051(2) 0.0012(16) -0.0019(16) 0.0115(16)
F23 0.0412(12) 0.0814(16) 0.0577(13) 0.0094(12) -0.0076(10) 0.0059(11)
C24 0.0302(17) 0.044(2) 0.067(2) 0.0036(17) 0.0085(16) 0.0071(15)
F24 0.0363(11) 0.0660(15) 0.0830(17) 0.0097(12) 0.0047(11) 0.0008(10)
C25 0.045(2) 0.045(2) 0.056(2) 0.0115(17) 0.0140(17) 0.0098(16)
F25 0.0541(13) 0.0701(16) 0.0746(16) 0.0281(13) 0.0172(12) 0.0036(11)
C26 0.0409(19) 0.043(2) 0.049(2) 0.0072(16) 0.0028(16) 0.0105(16)
F26 0.0527(13) 0.0632(14) 0.0550(13) 0.0222(11) -0.0008(10) 0.0074(10)
C31 0.0319(16) 0.0391(18) 0.0453(19) 0.0028(15) -0.0037(14) 0.0087(14)
C32 0.0354(17) 0.043(2) 0.055(2) 0.0041(17) -0.0007(16) 0.0104(15)
F32 0.0578(13) 0.0442(12) 0.0672(14) 0.0150(10) 0.0076(11) 0.0114(10)
C33 0.0402(19) 0.038(2) 0.071(3) -0.0091(18) -0.0102(18) 0.0141(16)
F33 0.0641(14) 0.0406(12) 0.0873(17) -0.0055(11) -0.0074(12) 0.0191(11)
C34 0.051(2) 0.059(2) 0.054(2) -0.0099(19) -0.0002(18) 0.0225(19)
F34 0.094(2) 0.0773(18) 0.0715(16) -0.0165(13) 0.0117(14) 0.0422(15)
C35 0.054(2) 0.057(2) 0.046(2) 0.0036(18) 0.0080(17) 0.0166(18)
F35 0.099(2) 0.0766(17) 0.0575(14) 0.0055(12) 0.0299(14) 0.0278(15)
C36 0.0417(19) 0.0373(18) 0.049(2) 0.0014(15) 0.0030(15) 0.0105(15)
F36 0.0708(14) 0.0453(12) 0.0527(12) 0.0088(9) 0.0144(11) 0.0171(10)
C41 0.0402(18) 0.0393(19) 0.047(2) 0.0055(15) 0.0014(15) 0.0068(15)
C42 0.045(2) 0.043(2) 0.054(2) 0.0043(17) -0.0049(17) 0.0110(16)
F42 0.0474(12) 0.0643(14) 0.0669(14) 0.0017(11) -0.0046(10) 0.0246(11)
C43 0.050(2) 0.059(2) 0.068(3) 0.014(2) -0.013(2) 0.0151(19)
F43 0.0621(16) 0.098(2) 0.0899(19) 0.0162(16) -0.0251(14) 0.0309(15)
C44 0.072(3) 0.072(3) 0.049(2) 0.011(2) -0.017(2) 0.008(2)
F44 0.097(2) 0.127(3) 0.0563(16) 0.0068(16) -0.0319(15) 0.0234(19)
C45 0.071(3) 0.062(3) 0.047(2) 0.0034(19) 0.000(2) 0.009(2)
F45 0.108(2) 0.103(2) 0.0454(14) -0.0066(14) 0.0029(14) 0.0274(18)
C46 0.050(2) 0.046(2) 0.050(2) 0.0100(17) 0.0024(17) 0.0090(17)
F46 0.0595(13) 0.0568(13) 0.0536(13) 0.0046(10) 0.0110(10) 0.0189(11)
C100 0.133(6) 0.104(5) 0.139(6) 0.037(5) -0.007(5) 0.047(5)
Cl1 0.303(4) 0.153(2) 0.138(2) 0.0166(16) 0.099(2) 0.027(2)
Cl2 0.1472(16) 0.0958(11) 0.1039(12) 0.0058(9) 0.0262(11) 0.0323(10)

loop_
_atom_type_symbol
_atom_type_description
_atom_type_scat_dispersion_real
_atom_type_scat_dispersion_imag
_atom_type_scat_source
C C 0.0181 0.0091 'International Tables Vol C Tables 4.2.6.8 and 6.1.1.4'
H H 0.0000 0.0000 'International Tables Vol C Tables 4.2.6.8 and 6.1.1.4'
B B 0.0090 0.0039 'International Tables Vol C Tables 4.2.6.8 and 6.1.1.4'
N N 0.0311 0.0180 'International Tables Vol C Tables 4.2.6.8 and 6.1.1.4'
F F 0.0727 0.0534 'International Tables Vol C Tables 4.2.6.8 and 6.1.1.4'
Cl Cl 0.3639 0.7018 'International Tables Vol C Tables 4.2.6.8 and 6.1.1.4'

loop_
_geom_angle_atom_site_label_1
_geom_angle_atom_site_label_2
_geom_angle_atom_site_label_3
_geom_angle
C41 B1 C6 107.3(3)
C41 B1 C31 113.2(3)
C6 B1 C31 113.8(3)
C41 B1 C21 112.5(3)
C6 B1 C21 107.6(3)
C31 B1 C21 102.4(3)
C8 N1 C7 106.4(3)
C8 N1 C11 107.3(3)
C7 N1 C11 113.3(3)
C8 N1 C5 114.1(3)
C7 N1 C5 107.7(3)
C11 N1 C5 108.2(3)
C2 C1 H1A 109.5
C2 C1 H1B 109.5
H1A C1 H1B 109.5
C2 C1 H1C 109.5
H1A C1 H1C 109.5
H1B C1 H1C 109.5
C1 C2 C3 113.1(4)
C1 C2 H2A 109.0
C3 C2 H2A 109.0
C1 C2 H2B 109.0
C3 C2 H2B 109.0
H2A C2 H2B 107.8
C4 C3 C2 112.0(3)
C4 C3 H3A 109.2
C2 C3 H3A 109.2
C4 C3 H3B 109.2
C2 C3 H3B 109.2
H3A C3 H3B 107.9
C5 C4 C3 114.7(3)
C5 C4 H4A 108.6
C3 C4 H4A 108.6
C5 C4 H4B 108.6
C3 C4 H4B 108.6
H4A C4 H4B 107.6
C6 C5 C4 128.8(3)
C6 C5 N1 120.8(3)
C4 C5 N1 110.4(3)
C5 C6 B1 130.6(3)
C5 C6 H6 114.7
B1 C6 H6 114.7
N1 C7 H7A 109.5
N1 C7 H7B 109.5
H7A C7 H7B 109.5
N1 C7 H7C 109.5
H7A C7 H7C 109.5
H7B C7 H7C 109.5
N1 C8 H8A 109.5
N1 C8 H8B 109.5
H8A C8 H8B 109.5
N1 C8 H8C 109.5
H8A C8 H8C 109.5
H8B C8 H8C 109.5
C12 C11 C16 121.2(4)
C12 C11 N1 121.2(4)
C16 C11 N1 117.6(3)
C11 C12 C13 118.4(4)
C11 C12 H12 120.8
C13 C12 H12 120.8
C14 C13 C12 120.8(5)
C14 C13 H13 119.6
C12 C13 H13 119.6
C15 C14 C13 119.9(4)
C15 C14 H14 120.1
C13 C14 H14 120.1
C14 C15 C16 120.4(5)
C14 C15 H15 119.8
C16 C15 H15 119.8
C11 C16 C15 119.2(4)
C11 C16 H16 120.4
C15 C16 H16 120.4
C26 C21 C22 112.9(3)
C26 C21 B1 127.8(3)
C22 C21 B1 119.1(3)
F22 C22 C23 115.7(3)
F22 C22 C21 119.7(3)
C23 C22 C21 124.6(3)
F23 C23 C24 120.0(3)
F23 C23 C22 120.4(3)
C24 C23 C22 119.6(3)
F24 C24 C23 121.1(3)
F24 C24 C25 120.2(3)
C23 C24 C25 118.7(3)
F25 C25 C24 119.8(3)
F25 C25 C26 120.3(3)
C24 C25 C26 119.9(3)
F26 C26 C21 121.3(3)
F26 C26 C25 114.5(3)
C21 C26 C25 124.2(3)
C36 C31 C32 113.2(3)
C36 C31 B1 127.0(3)
C32 C31 B1 119.8(3)
F32 C32 C33 116.3(3)
F32 C32 C31 119.0(3)
C33 C32 C31 124.6(4)
F33 C33 C32 120.9(4)
F33 C33 C34 119.7(4)
C32 C33 C34 119.4(4)
F34 C34 C35 120.9(4)
F34 C34 C33 120.5(4)
C35 C34 C33 118.6(4)
F35 C35 C34 119.6(4)
F35 C35 C36 120.3(4)
C34 C35 C36 120.1(4)
F36 C36 C35 115.1(3)
F36 C36 C31 121.0(3)
C35 C36 C31 124.0(3)
C46 C41 C42 113.0(3)
C46 C41 B1 119.2(3)
C42 C41 B1 127.3(3)
F42 C42 C43 114.0(3)
F42 C42 C41 122.1(3)
C43 C42 C41 123.9(4)
F43 C43 C44 119.9(4)
F43 C43 C42 120.2(4)
C44 C43 C42 119.9(4)
F44 C44 C43 120.2(5)
F44 C44 C45 120.8(5)
C43 C44 C45 119.0(4)
F45 C45 C44 120.1(4)
F45 C45 C46 120.6(4)
C44 C45 C46 119.3(4)
F46 C46 C45 115.8(4)
F46 C46 C41 119.3(3)
C45 C46 C41 124.9(4)
Cl1 C100 Cl2 116.3(5)
Cl1 C100 H10A 108.2
Cl2 C100 H10A 108.2
Cl1 C100 H10B 108.2
Cl2 C100 H10B 108.2
H10A C100 H10B 107.4

loop_
_geom_bond_atom_site_label_1
_geom_bond_atom_site_label_2
_geom_bond_distance
B1 C41 1.645(5)
B1 C6 1.647(5)
B1 C31 1.655(5)
B1 C21 1.676(5)
N1 C8 1.503(5)
N1 C7 1.509(5)
N1 C11 1.512(5)
N1 C5 1.545(4)
C1 C2 1.491(7)
C1 H1A 0.9700
C1 H1B 0.9700
C1 H1C 0.9700
C2 C3 1.520(5)
C2 H2A 0.9800
C2 H2B 0.9800
C3 C4 1.520(5)
C3 H3A 0.9800
C3 H3B 0.9800
C4 C5 1.507(5)
C4 H4A 0.9800
C4 H4B 0.9800
C5 C6 1.320(5)
C6 H6 0.9400
C7 H7A 0.9700
C7 H7B 0.9700
C7 H7C 0.9700
C8 H8A 0.9700
C8 H8B 0.9700
C8 H8C 0.9700
C11 C12 1.369(6)
C11 C16 1.380(6)
C12 C13 1.397(7)
C12 H12 0.9400
C13 C14 1.372(8)
C13 H13 0.9400
C14 C15 1.366(7)
C14 H14 0.9400
C15 C16 1.386(6)
C15 H15 0.9400
C16 H16 0.9400
C21 C26 1.381(5)
C21 C22 1.389(5)
C22 F22 1.362(4)
C22 C23 1.383(5)
C23 F23 1.346(4)
C23 C24 1.359(5)
C24 F24 1.343(4)
C24 C25 1.373(5)
C25 F25 1.348(4)
C25 C26 1.383(5)
C26 F26 1.356(4)
C31 C36 1.384(5)
C31 C32 1.394(5)
C32 F32 1.356(4)
C32 C33 1.373(5)
C33 F33 1.349(4)
C33 C34 1.378(6)
C34 F34 1.338(5)
C34 C35 1.369(6)
C35 F35 1.345(5)
C35 C36 1.381(5)
C36 F36 1.350(4)
C41 C46 1.385(5)
C41 C42 1.388(5)
C42 F42 1.352(5)
C42 C43 1.385(6)
C43 F43 1.347(5)
C43 C44 1.366(7)
C44 F44 1.343(5)
C44 C45 1.370(7)
C45 F45 1.348(5)
C45 C46 1.377(6)
C46 F46 1.355(5)
C100 Cl1 1.682(6)
C100 Cl2 1.699(6)
C100 H10A 0.9800
C100 H10B 0.9800

loop_
_geom_torsion_atom_site_label_1
_geom_torsion_atom_site_label_2
_geom_torsion_atom_site_label_3
_geom_torsion_atom_site_label_4
_geom_torsion
C1 C2 C3 C4 -171.8(4)
C2 C3 C4 C5 174.0(3)
C3 C4 C5 C6 -63.2(5)
C3 C4 C5 N1 115.5(3)
C8 N1 C5 C6 -2.5(5)
C7 N1 C5 C6 115.3(4)
C11 N1 C5 C6 -121.8(3)
C8 N1 C5 C4 178.7(3)
C7 N1 C5 C4 -63.5(4)
C11 N1 C5 C4 59.4(3)
C4 C5 C6 B1 -6.5(6)
N1 C5 C6 B1 174.9(3)
C41 B1 C6 C5 -33.6(5)
C31 B1 C6 C5 92.4(4)
C21 B1 C6 C5 -154.9(4)
C8 N1 C11 C12 99.8(4)
C7 N1 C11 C12 -17.3(5)
C5 N1 C11 C12 -136.7(4)
C8 N1 C11 C16 -79.5(4)
C7 N1 C11 C16 163.4(3)
C5 N1 C11 C16 44.0(4)
C16 C11 C12 C13 -1.7(7)
N1 C11 C12 C13 179.1(4)
C11 C12 C13 C14 0.2(8)
C12 C13 C14 C15 0.9(8)
C13 C14 C15 C16 -0.6(8)
C12 C11 C16 C15 2.0(6)
N1 C11 C16 C15 -178.7(4)
C14 C15 C16 C11 -0.9(7)
C41 B1 C21 C26 6.3(5)
C6 B1 C21 C26 124.2(4)
C31 B1 C21 C26 -115.6(4)
C41 B1 C21 C22 -178.5(3)
C6 B1 C21 C22 -60.5(4)
C31 B1 C21 C22 59.6(4)
C26 C21 C22 F22 179.9(3)
B1 C21 C22 F22 4.0(5)
C26 C21 C22 C23 0.8(5)
B1 C21 C22 C23 -175.1(3)
F22 C22 C23 F23 0.6(5)
C21 C22 C23 F23 179.7(3)
F22 C22 C23 C24 179.7(3)
C21 C22 C23 C24 -1.2(6)
F23 C23 C24 F24 -2.1(6)
C22 C23 C24 F24 178.8(3)
F23 C23 C24 C25 179.3(3)
C22 C23 C24 C25 0.2(6)
F24 C24 C25 F25 1.0(6)
C23 C24 C25 F25 179.7(3)
F24 C24 C25 C26 -177.6(3)
C23 C24 C25 C26 1.1(6)
C22 C21 C26 F26 -177.9(3)
B1 C21 C26 F26 -2.4(6)
C22 C21 C26 C25 0.6(5)
B1 C21 C26 C25 176.0(4)
F25 C25 C26 F26 -1.6(5)
C24 C25 C26 F26 177.0(3)
F25 C25 C26 C21 179.9(3)
C24 C25 C26 C21 -1.5(6)
C41 B1 C31 C36 123.7(4)
C6 B1 C31 C36 0.9(5)
C21 B1 C31 C36 -114.9(4)
C41 B1 C31 C32 -59.6(4)
C6 B1 C31 C32 177.6(3)
C21 B1 C31 C32 61.8(4)
C36 C31 C32 F32 179.1(3)
B1 C31 C32 F32 2.0(5)
C36 C31 C32 C33 -1.5(5)
B1 C31 C32 C33 -178.6(3)
F32 C32 C33 F33 0.4(5)
C31 C32 C33 F33 -179.0(3)
F32 C32 C33 C34 178.7(3)
C31 C32 C33 C34 -0.6(5)
F33 C33 C34 F34 -0.3(5)
C32 C33 C34 F34 -178.7(3)
F33 C33 C34 C35 -179.9(3)
C32 C33 C34 C35 1.7(5)
F34 C34 C35 F35 -0.5(6)
C33 C34 C35 F35 179.0(3)
F34 C34 C35 C36 179.8(4)
C33 C34 C35 C36 -0.6(6)
F35 C35 C36 F36 -1.7(5)
C34 C35 C36 F36 178.0(3)
F35 C35 C36 C31 178.6(3)
C34 C35 C36 C31 -1.8(6)
C32 C31 C36 F36 -177.0(3)
B1 C31 C36 F36 -0.2(5)
C32 C31 C36 C35 2.7(5)
B1 C31 C36 C35 179.6(3)
C6 B1 C41 C46 -56.1(4)
C31 B1 C41 C46 177.5(3)
C21 B1 C41 C46 62.0(4)
C6 B1 C41 C42 115.9(4)
C31 B1 C41 C42 -10.4(5)
C21 B1 C41 C42 -126.0(4)
C46 C41 C42 F42 179.0(3)
B1 C41 C42 F42 6.5(6)
C46 C41 C42 C43 1.2(6)
B1 C41 C42 C43 -171.2(4)
F42 C42 C43 F43 0.6(6)
C41 C42 C43 F43 178.5(4)
F42 C42 C43 C44 -177.4(4)
C41 C42 C43 C44 0.5(7)
F43 C43 C44 F44 -0.4(7)
C42 C43 C44 F44 177.7(4)
F43 C43 C44 C45 -179.8(4)
C42 C43 C44 C45 -1.7(7)
F44 C44 C45 F45 1.3(7)
C43 C44 C45 F45 -179.2(4)
F44 C44 C45 C46 -178.2(4)
C43 C44 C45 C46 1.2(7)
F45 C45 C46 F46 0.2(6)
C44 C45 C46 F46 179.8(4)
F45 C45 C46 C41 -178.9(4)
C44 C45 C46 C41 0.7(7)
C42 C41 C46 F46 179.1(3)
B1 C41 C46 F46 -7.8(5)
C42 C41 C46 C45 -1.8(6)
B1 C41 C46 C45 171.3(4)
